data_4343526
loop_
_publ_author_name
'Zitz, Rainer'
'Hlina, Johann'
'Gatterer, Karl'
'Marschner, Christoph'
'Szilv\'asi, Tibor'
'Baumgartner, Judith'

_publ_section_title
;
 Neutral &quot;Cp-Free&quot; Silyl-Lanthanide(II) Complexes: Synthesis,
 Structure, and Bonding Analysis.
;
_journal_issue 14
_journal_name_full 'Inorganic chemistry'
_journal_page_first 7065
_journal_page_last 7072
_journal_paper_doi 10.1021/acs.inorgchem.5b01072
_journal_volume 54
_journal_year 2015
_chemical_formula_sum 'C32 H80 O4 Si8 Yb'
_chemical_formula_weight 926.72
_chemical_name_systematic
;
 ?
;
_space_group_IT_number 14
_symmetry_cell_setting monoclinic
_symmetry_space_group_name_Hall '-P 2yn'
_symmetry_space_group_name_H-M 'P 1 21/n 1'
_atom_sites_solution_hydrogens geom
_atom_sites_solution_primary direct
_atom_sites_solution_secondary difmap
_audit_creation_method SHELXL-97
_cell_angle_alpha 90.00
_cell_angle_beta 92.385(5)
_cell_angle_gamma 90.00
_cell_formula_units_Z 4
_cell_length_a 13.503(3)
_cell_length_b 17.504(4)
_cell_length_c 20.410(5)
_cell_measurement_reflns_used 4988
_cell_measurement_temperature 100(2)
_cell_measurement_theta_max 49.185
_cell_measurement_theta_min 4.355
_cell_volume 4819.9(19)
_computing_cell_refinement 'Bruker XSCANS'
_computing_data_collection 'Bruker XSCANS'
_computing_data_reduction 'Bruker SHELXTL'
_computing_molecular_graphics 'Bruker SHELXTL'
_computing_publication_material 'Bruker SHELXTL'
_computing_structure_refinement 'SHELXL-97 (Sheldrick, 1997)'
_computing_structure_solution 'SHELXS-97 (Sheldrick, 1990)'
_diffrn_ambient_temperature 100(2)
_diffrn_measured_fraction_theta_full 0.999
_diffrn_measured_fraction_theta_max 0.999
_diffrn_measurement_device_type 'SMART APEX''
_diffrn_measurement_method '\w scans'
_diffrn_radiation_monochromator graphite
_diffrn_radiation_source 'fine-focus sealed tube'
_diffrn_radiation_type MoK\a
_diffrn_radiation_wavelength 0.71073
_diffrn_reflns_av_R_equivalents 0.1218
_diffrn_reflns_av_sigmaI/netI 0.1109
_diffrn_reflns_limit_h_max 16
_diffrn_reflns_limit_h_min -16
_diffrn_reflns_limit_k_max 21
_diffrn_reflns_limit_k_min -21
_diffrn_reflns_limit_l_max 24
_diffrn_reflns_limit_l_min -24
_diffrn_reflns_number 35375
_diffrn_reflns_theta_full 25.50
_diffrn_reflns_theta_max 25.50
_diffrn_reflns_theta_min 1.53
_exptl_absorpt_coefficient_mu 2.168
_exptl_absorpt_correction_T_max 0.8457
_exptl_absorpt_correction_T_min 0.5091
_exptl_absorpt_correction_type multi-scan
_exptl_absorpt_process_details SADABS
_exptl_crystal_colour yellow
_exptl_crystal_density_diffrn 1.277
_exptl_crystal_density_method 'not measured'
_exptl_crystal_description plates
_exptl_crystal_F_000 1944
_exptl_crystal_size_max 0.36
_exptl_crystal_size_mid 0.20
_exptl_crystal_size_min 0.08
_platon_squeeze_details
;
;
_refine_diff_density_max 3.925
_refine_diff_density_min -2.725
_refine_diff_density_rms 0.197
_refine_ls_extinction_method none
_refine_ls_goodness_of_fit_ref 1.035
_refine_ls_hydrogen_treatment constr
_refine_ls_matrix_type full
_refine_ls_number_parameters 422
_refine_ls_number_reflns 8973
_refine_ls_number_restraints 0
_refine_ls_restrained_S_all 1.035
_refine_ls_R_factor_all 0.1220
_refine_ls_R_factor_gt 0.0882
_refine_ls_shift/su_max 0.001
_refine_ls_shift/su_mean 0.000
_refine_ls_structure_factor_coef Fsqd
_refine_ls_weighting_details 'calc w=1/[\s^2^(Fo^2^)+(0.1000P)^2^+38.1769P] where P=(Fo^2^+2Fc^2^)/3'
_refine_ls_weighting_scheme calc
_refine_ls_wR_factor_gt 0.1890
_refine_ls_wR_factor_ref 0.2057
_reflns_number_gt 6545
_reflns_number_total 8973
_reflns_threshold_expression >2sigma(I)
_cod_data_source_file ic5b01072_si_002.cif
_cod_data_source_block 2a_1155j
_cod_depositor_comments 'Adding full bibliography for 4343526--4343531.cif.'
_cod_original_cell_volume 4820(2)
_cod_original_sg_symbol_H-M P2(1)/n
_cod_database_code 4343526

loop_
_symmetry_equiv_pos_as_xyz
'x, y, z'
'-x+1/2, y+1/2, -z+1/2'
'-x, -y, -z'
'x-1/2, -y-1/2, z-1/2'

loop_
_atom_site_label
_atom_site_type_symbol
_atom_site_fract_x
_atom_site_fract_y
_atom_site_fract_z
_atom_site_U_iso_or_equiv
_atom_site_adp_type
_atom_site_occupancy
_atom_site_symmetry_multiplicity
_atom_site_calc_flag
_atom_site_refinement_flags
Yb1 Yb 1.00879(3) 0.32486(3) 0.23270(2) 0.01778(16) Uani 1 1 d .
Si1 Si 0.7937(2) 0.30730(17) 0.17467(16) 0.0208(7) Uani 1 1 d .
Si2 Si 0.8041(2) 0.20005(18) 0.10485(16) 0.0208(7) Uani 1 1 d .
Si3 Si 0.9545(2) 0.19968(18) 0.05015(16) 0.0205(7) Uani 1 1 d .
Si4 Si 1.0944(2) 0.21958(17) 0.12199(15) 0.0186(6) Uani 1 1 d .
Si5 Si 0.7024(2) 0.39970(18) 0.11496(16) 0.0217(7) Uani 1 1 d .
Si6 Si 0.6733(2) 0.26777(18) 0.24736(15) 0.0219(7) Uani 1 1 d .
Si7 Si 1.2141(2) 0.24896(19) 0.04436(16) 0.0244(7) Uani 1 1 d .
Si8 Si 1.1516(2) 0.09523(18) 0.14861(16) 0.0234(7) Uani 1 1 d .
O1 O 0.9766(5) 0.4087(5) 0.3265(3) 0.0244(18) Uani 1 1 d .
O2 O 1.0343(6) 0.4507(5) 0.1857(4) 0.033(2) Uani 1 1 d .
O3 O 1.0005(5) 0.2364(4) 0.3246(4) 0.0216(17) Uani 1 1 d .
O4 O 1.1805(6) 0.3431(5) 0.2787(4) 0.032(2) Uani 1 1 d .
C1 C 0.8012(8) 0.1083(6) 0.1538(6) 0.025(3) Uani 1 1 d .
H1A H 0.7344 0.1005 0.1698 0.038 Uiso 1 1 calc R
H1B H 0.8489 0.1116 0.1912 0.038 Uiso 1 1 calc R
H1C H 0.8186 0.0653 0.1259 0.038 Uiso 1 1 calc R
C2 C 0.7009(9) 0.1896(6) 0.0394(6) 0.029(3) Uani 1 1 d .
H2A H 0.7098 0.1418 0.0154 0.043 Uiso 1 1 calc R
H2B H 0.7029 0.2328 0.0089 0.043 Uiso 1 1 calc R
H2C H 0.6368 0.1888 0.0602 0.043 Uiso 1 1 calc R
C3 C 0.9456(8) 0.2808(7) -0.0114(5) 0.026(3) Uani 1 1 d .
H3A H 1.0044 0.2805 -0.0380 0.039 Uiso 1 1 calc R
H3B H 0.9418 0.3296 0.0119 0.039 Uiso 1 1 calc R
H3C H 0.8861 0.2742 -0.0400 0.039 Uiso 1 1 calc R
C4 C 0.9548(9) 0.1094(7) -0.0011(6) 0.029(3) Uani 1 1 d .
H4A H 0.8937 0.1070 -0.0287 0.043 Uiso 1 1 calc R
H4B H 0.9585 0.0648 0.0278 0.043 Uiso 1 1 calc R
H4C H 1.0122 0.1099 -0.0290 0.043 Uiso 1 1 calc R
C5 C 0.7443(9) 0.4167(7) 0.0299(6) 0.032(3) Uani 1 1 d .
H5A H 0.7040 0.4572 0.0090 0.048 Uiso 1 1 calc R
H5B H 0.7368 0.3696 0.0042 0.048 Uiso 1 1 calc R
H5C H 0.8141 0.4323 0.0318 0.048 Uiso 1 1 calc R
C6 C 0.7109(9) 0.4945(7) 0.1582(7) 0.034(3) Uani 1 1 d .
H6A H 0.7803 0.5109 0.1618 0.051 Uiso 1 1 calc R
H6B H 0.6850 0.4895 0.2021 0.051 Uiso 1 1 calc R
H6C H 0.6718 0.5325 0.1331 0.051 Uiso 1 1 calc R
C7 C 0.5637(8) 0.3807(7) 0.1031(6) 0.027(3) Uani 1 1 d .
H7A H 0.5328 0.3826 0.1457 0.040 Uiso 1 1 calc R
H7B H 0.5532 0.3301 0.0835 0.040 Uiso 1 1 calc R
H7C H 0.5338 0.4197 0.0741 0.040 Uiso 1 1 calc R
C8 C 0.5662(8) 0.2114(7) 0.2114(6) 0.025(3) Uani 1 1 d .
H8A H 0.5910 0.1655 0.1900 0.037 Uiso 1 1 calc R
H8B H 0.5292 0.2427 0.1790 0.037 Uiso 1 1 calc R
H8C H 0.5225 0.1965 0.2463 0.037 Uiso 1 1 calc R
C9 C 0.7297(9) 0.2029(7) 0.3118(6) 0.032(3) Uani 1 1 d .
H9A H 0.6823 0.1946 0.3462 0.048 Uiso 1 1 calc R
H9B H 0.7901 0.2264 0.3310 0.048 Uiso 1 1 calc R
H9C H 0.7462 0.1538 0.2919 0.048 Uiso 1 1 calc R
C10 C 0.6174(8) 0.3517(7) 0.2918(6) 0.030(3) Uani 1 1 d .
H10A H 0.5710 0.3328 0.3237 0.044 Uiso 1 1 calc R
H10B H 0.5821 0.3848 0.2600 0.044 Uiso 1 1 calc R
H10C H 0.6704 0.3808 0.3147 0.044 Uiso 1 1 calc R
C11 C 1.2111(10) 0.3506(7) 0.0151(6) 0.035(3) Uani 1 1 d .
H11A H 1.2589 0.3572 -0.0194 0.053 Uiso 1 1 calc R
H11B H 1.2286 0.3848 0.0518 0.053 Uiso 1 1 calc R
H11C H 1.1444 0.3630 -0.0025 0.053 Uiso 1 1 calc R
C12 C 1.2040(9) 0.1916(7) -0.0344(6) 0.029(3) Uani 1 1 d .
H12A H 1.1400 0.2020 -0.0571 0.044 Uiso 1 1 calc R
H12B H 1.2090 0.1370 -0.0241 0.044 Uiso 1 1 calc R
H12C H 1.2578 0.2061 -0.0627 0.044 Uiso 1 1 calc R
C13 C 1.3477(8) 0.2332(7) 0.0771(6) 0.031(3) Uani 1 1 d .
H13A H 1.3935 0.2426 0.0419 0.047 Uiso 1 1 calc R
H13B H 1.3554 0.1805 0.0927 0.047 Uiso 1 1 calc R
H13C H 1.3626 0.2685 0.1134 0.047 Uiso 1 1 calc R
C14 C 1.2144(9) 0.0392(7) 0.0826(6) 0.031(3) Uani 1 1 d .
H14A H 1.2341 -0.0111 0.0997 0.047 Uiso 1 1 calc R
H14B H 1.2733 0.0669 0.0692 0.047 Uiso 1 1 calc R
H14C H 1.1683 0.0327 0.0446 0.047 Uiso 1 1 calc R
C15 C 1.2482(8) 0.1007(7) 0.2182(7) 0.033(3) Uani 1 1 d .
H15A H 1.2189 0.1238 0.2566 0.050 Uiso 1 1 calc R
H15B H 1.3040 0.1320 0.2048 0.050 Uiso 1 1 calc R
H15C H 1.2718 0.0491 0.2292 0.050 Uiso 1 1 calc R
C16 C 1.0544(8) 0.0265(7) 0.1751(7) 0.032(3) Uani 1 1 d .
H16A H 1.0859 -0.0147 0.2010 0.048 Uiso 1 1 calc R
H16B H 1.0196 0.0048 0.1363 0.048 Uiso 1 1 calc R
H16C H 1.0069 0.0534 0.2018 0.048 Uiso 1 1 calc R
C17 C 0.8758(8) 0.4250(7) 0.3474(6) 0.027(3) Uani 1 1 d .
H17A H 0.8381 0.3771 0.3528 0.032 Uiso 1 1 calc R
H17B H 0.8397 0.4577 0.3148 0.032 Uiso 1 1 calc R
C18 C 0.8900(9) 0.4658(8) 0.4115(6) 0.035(3) Uani 1 1 d .
H18A H 0.8960 0.4292 0.4485 0.042 Uiso 1 1 calc R
H18B H 0.8344 0.5012 0.4189 0.042 Uiso 1 1 calc R
C19 C 0.9858(9) 0.5090(7) 0.4037(6) 0.034(3) Uani 1 1 d .
H19A H 0.9750 0.5561 0.3775 0.040 Uiso 1 1 calc R
H19B H 1.0175 0.5225 0.4468 0.040 Uiso 1 1 calc R
C20 C 1.0461(9) 0.4523(8) 0.3684(6) 0.033(3) Uani 1 1 d .
H20A H 1.0952 0.4787 0.3416 0.040 Uiso 1 1 calc R
H20B H 1.0819 0.4182 0.3999 0.040 Uiso 1 1 calc R
C21 C 1.0030(9) 0.5261(6) 0.2062(6) 0.029(3) Uani 1 1 d .
H21A H 1.0428 0.5432 0.2454 0.035 Uiso 1 1 calc R
H21B H 0.9322 0.5257 0.2169 0.035 Uiso 1 1 calc R
C22 C 1.0199(13) 0.5786(8) 0.1483(7) 0.053(4) Uani 1 1 d .
H22A H 0.9641 0.6148 0.1414 0.064 Uiso 1 1 calc R
H22B H 1.0822 0.6079 0.1550 0.064 Uiso 1 1 calc R
C23 C 1.0258(17) 0.5255(8) 0.0925(8) 0.075(6) Uani 1 1 d .
H23A H 0.9624 0.5257 0.0663 0.090 Uiso 1 1 calc R
H23B H 1.0793 0.5415 0.0638 0.090 Uiso 1 1 calc R
C24 C 1.045(2) 0.4538(9) 0.1165(8) 0.106(10) Uani 1 1 d .
H24A H 1.1129 0.4387 0.1062 0.127 Uiso 1 1 calc R
H24B H 0.9982 0.4171 0.0949 0.127 Uiso 1 1 calc R
C25 C 0.9924(9) 0.2419(7) 0.3950(6) 0.028(3) Uani 1 1 d .
H25A H 0.9298 0.2679 0.4053 0.033 Uiso 1 1 calc R
H25B H 1.0484 0.2720 0.4143 0.033 Uiso 1 1 calc R
C26 C 0.9939(11) 0.1621(7) 0.4228(7) 0.040(3) Uani 1 1 d .
H26A H 0.9260 0.1424 0.4279 0.048 Uiso 1 1 calc R
H26B H 1.0309 0.1602 0.4657 0.048 Uiso 1 1 calc R
C27 C 1.0477(10) 0.1174(8) 0.3704(6) 0.038(3) Uani 1 1 d .
H27A H 1.1205 0.1237 0.3755 0.045 Uiso 1 1 calc R
H27B H 1.0309 0.0624 0.3714 0.045 Uiso 1 1 calc R
C28 C 1.0064(10) 0.1555(6) 0.3083(6) 0.029(3) Uani 1 1 d .
H28A H 1.0509 0.1473 0.2716 0.034 Uiso 1 1 calc R
H28B H 0.9400 0.1350 0.2958 0.034 Uiso 1 1 calc R
C29 C 1.2521(9) 0.3684(7) 0.2336(6) 0.030(3) Uani 1 1 d .
H29A H 1.2669 0.4233 0.2403 0.036 Uiso 1 1 calc R
H29B H 1.2269 0.3608 0.1878 0.036 Uiso 1 1 calc R
C30 C 1.3449(9) 0.3201(8) 0.2478(6) 0.033(3) Uani 1 1 d .
H30A H 1.3417 0.2710 0.2237 0.039 Uiso 1 1 calc R
H30B H 1.4058 0.3479 0.2365 0.039 Uiso 1 1 calc R
C31 C 1.3405(9) 0.3082(7) 0.3201(6) 0.030(3) Uani 1 1 d .
H31A H 1.3697 0.3521 0.3445 0.036 Uiso 1 1 calc R
H31B H 1.3762 0.2610 0.3338 0.036 Uiso 1 1 calc R
C32 C 1.2311(9) 0.3012(7) 0.3313(6) 0.032(3) Uani 1 1 d .
H32A H 1.2106 0.2469 0.3305 0.038 Uiso 1 1 calc R
H32B H 1.2155 0.3233 0.3743 0.038 Uiso 1 1 calc R

loop_
_atom_site_aniso_label
_atom_site_aniso_U_11
_atom_site_aniso_U_22
_atom_site_aniso_U_33
_atom_site_aniso_U_23
_atom_site_aniso_U_13
_atom_site_aniso_U_12
Yb1 0.0133(2) 0.0222(3) 0.0178(3) 0.0004(2) 0.00068(16) -0.0004(2)
Si1 0.0167(15) 0.0215(17) 0.0242(17) 0.0006(13) -0.0002(12) 0.0003(12)
Si2 0.0143(15) 0.0210(16) 0.0270(17) 0.0007(13) -0.0011(13) 0.0000(12)
Si3 0.0156(15) 0.0220(16) 0.0237(17) -0.0018(13) 0.0000(12) 0.0013(12)
Si4 0.0160(15) 0.0183(16) 0.0218(16) 0.0007(12) 0.0039(12) -0.0001(12)
Si5 0.0179(15) 0.0205(17) 0.0264(17) 0.0008(13) -0.0017(13) -0.0014(13)
Si6 0.0151(15) 0.0267(18) 0.0241(17) 0.0009(13) 0.0009(12) 0.0013(13)
Si7 0.0186(16) 0.0330(19) 0.0217(17) -0.0040(14) 0.0042(13) -0.0027(14)
Si8 0.0157(15) 0.0222(17) 0.0323(19) 0.0008(14) -0.0003(13) 0.0028(13)
O1 0.018(4) 0.041(5) 0.014(4) -0.007(3) 0.006(3) -0.008(4)
O2 0.043(5) 0.025(5) 0.032(5) -0.001(4) 0.013(4) 0.003(4)
O3 0.021(4) 0.028(4) 0.017(4) 0.005(3) 0.003(3) 0.000(3)
O4 0.019(4) 0.040(5) 0.038(5) -0.003(4) 0.001(4) 0.000(4)
C1 0.021(6) 0.027(7) 0.028(7) 0.001(5) -0.002(5) -0.002(5)
C2 0.022(6) 0.024(7) 0.040(7) 0.004(5) 0.000(5) -0.006(5)
C3 0.019(6) 0.036(7) 0.022(6) 0.000(5) 0.001(5) 0.002(5)
C4 0.023(6) 0.028(7) 0.036(7) -0.011(5) 0.000(5) -0.004(5)
C5 0.028(7) 0.037(7) 0.031(7) 0.003(6) 0.001(5) -0.002(6)
C6 0.020(6) 0.031(7) 0.051(9) -0.003(6) -0.008(6) -0.001(5)
C7 0.025(6) 0.023(6) 0.031(7) 0.007(5) -0.004(5) -0.005(5)
C8 0.017(6) 0.021(6) 0.036(7) 0.001(5) 0.004(5) -0.002(5)
C9 0.022(6) 0.038(7) 0.036(7) 0.000(6) 0.000(5) 0.002(5)
C10 0.018(6) 0.027(6) 0.043(8) -0.005(6) -0.002(5) 0.004(5)
C11 0.041(8) 0.033(7) 0.033(7) -0.010(6) 0.020(6) -0.005(6)
C12 0.026(6) 0.038(8) 0.025(6) -0.002(5) 0.011(5) 0.004(5)
C13 0.014(6) 0.042(8) 0.038(7) -0.008(6) 0.006(5) -0.008(5)
C14 0.025(6) 0.023(7) 0.045(8) -0.009(6) -0.003(6) -0.002(5)
C15 0.018(6) 0.029(7) 0.051(8) 0.007(6) -0.010(6) 0.006(5)
C16 0.014(6) 0.027(7) 0.055(9) 0.002(6) 0.006(5) 0.010(5)
C17 0.014(6) 0.039(7) 0.028(7) -0.003(5) 0.005(5) -0.004(5)
C18 0.024(7) 0.057(9) 0.025(7) 0.002(6) 0.006(5) 0.001(6)
C19 0.037(7) 0.036(8) 0.027(7) -0.006(6) 0.000(6) -0.003(6)
C20 0.025(7) 0.043(8) 0.030(7) -0.001(6) 0.000(5) -0.010(6)
C21 0.038(7) 0.012(6) 0.037(7) -0.002(5) -0.012(6) -0.005(5)
C22 0.086(12) 0.032(8) 0.043(9) 0.002(7) 0.012(8) 0.005(8)
C23 0.16(2) 0.028(8) 0.039(9) 0.001(7) 0.025(11) -0.014(10)
C24 0.25(3) 0.029(9) 0.039(10) 0.005(7) 0.069(14) 0.049(13)
C25 0.025(6) 0.033(7) 0.025(6) 0.007(5) 0.000(5) -0.010(5)
C26 0.048(8) 0.040(9) 0.033(8) 0.005(6) 0.003(6) -0.006(7)
C27 0.034(7) 0.041(8) 0.037(8) 0.014(6) -0.001(6) 0.003(6)
C28 0.041(7) 0.023(7) 0.022(6) 0.000(5) 0.008(5) 0.002(5)
C29 0.026(6) 0.026(7) 0.038(8) -0.001(5) 0.007(5) -0.006(5)
C30 0.022(6) 0.049(8) 0.028(7) 0.000(6) -0.003(5) -0.004(6)
C31 0.023(6) 0.026(7) 0.040(7) 0.004(5) 0.005(5) -0.001(5)
C32 0.028(7) 0.035(7) 0.032(7) 0.011(6) -0.001(5) 0.000(5)

loop_
_atom_type_symbol
_atom_type_description
_atom_type_scat_dispersion_real
_atom_type_scat_dispersion_imag
_atom_type_scat_source
C C 0.0033 0.0016 'International Tables Vol C Tables 4.2.6.8 and 6.1.1.4'
H H 0.0000 0.0000 'International Tables Vol C Tables 4.2.6.8 and 6.1.1.4'
O O 0.0106 0.0060 'International Tables Vol C Tables 4.2.6.8 and 6.1.1.4'
Si Si 0.0817 0.0704 'International Tables Vol C Tables 4.2.6.8 and 6.1.1.4'
Yb Yb -0.3850 5.5486 'International Tables Vol C Tables 4.2.6.8 and 6.1.1.4'

loop_
_geom_angle_atom_site_label_1
_geom_angle_atom_site_label_2
_geom_angle_atom_site_label_3
_geom_angle
O2 Yb1 O3 152.9(3)
O2 Yb1 O1 78.4(3)
O3 Yb1 O1 76.4(3)
O2 Yb1 O4 83.6(3)
O3 Yb1 O4 82.1(3)
O1 Yb1 O4 79.7(3)
O2 Yb1 Si1 94.9(2)
O3 Yb1 Si1 99.13(18)
O1 Yb1 Si1 99.37(18)
O4 Yb1 Si1 178.3(2)
O2 Yb1 Si4 100.6(2)
O3 Yb1 Si4 102.07(19)
O1 Yb1 Si4 168.71(18)
O4 Yb1 Si4 89.0(2)
Si1 Yb1 Si4 91.92(8)
Si5 Si1 Si6 99.72(16)
Si5 Si1 Si2 106.12(16)
Si6 Si1 Si2 101.93(16)
Si5 Si1 Yb1 126.38(14)
Si6 Si1 Yb1 116.66(14)
Si2 Si1 Yb1 103.31(12)
C1 Si2 C2 105.0(5)
C1 Si2 Si3 106.6(4)
C2 Si2 Si3 106.7(4)
C1 Si2 Si1 110.6(4)
C2 Si2 Si1 116.1(4)
Si3 Si2 Si1 111.19(16)
C4 Si3 C3 105.0(6)
C4 Si3 Si2 106.6(4)
C3 Si3 Si2 106.3(4)
C4 Si3 Si4 116.4(4)
C3 Si3 Si4 109.1(4)
Si2 Si3 Si4 112.76(17)
Si8 Si4 Si7 97.35(15)
Si8 Si4 Si3 104.56(16)
Si7 Si4 Si3 99.62(16)
Si8 Si4 Yb1 119.76(14)
Si7 Si4 Yb1 129.06(14)
Si3 Si4 Yb1 102.81(12)
C5 Si5 C6 106.2(6)
C5 Si5 C7 104.1(5)
C6 Si5 C7 104.7(5)
C5 Si5 Si1 114.8(4)
C6 Si5 Si1 110.1(4)
C7 Si5 Si1 116.0(4)
C9 Si6 C8 103.9(6)
C9 Si6 C10 107.0(6)
C8 Si6 C10 106.2(5)
C9 Si6 Si1 110.5(4)
C8 Si6 Si1 116.8(4)
C10 Si6 Si1 111.9(4)
C11 Si7 C12 103.5(6)
C11 Si7 C13 104.8(6)
C12 Si7 C13 104.7(5)
C11 Si7 Si4 114.4(4)
C12 Si7 Si4 115.2(4)
C13 Si7 Si4 113.2(4)
C16 Si8 C15 106.6(6)
C16 Si8 C14 102.2(5)
C15 Si8 C14 104.2(6)
C16 Si8 Si4 115.5(4)
C15 Si8 Si4 109.5(4)
C14 Si8 Si4 117.7(4)
C20 O1 C17 108.0(8)
C20 O1 Yb1 129.6(6)
C17 O1 Yb1 122.4(6)
C24 O2 C21 107.0(9)
C24 O2 Yb1 116.5(8)
C21 O2 Yb1 131.4(7)
C25 O3 C28 107.3(8)
C25 O3 Yb1 136.8(6)
C28 O3 Yb1 115.9(6)
C29 O4 C32 108.8(9)
C29 O4 Yb1 116.1(7)
C32 O4 Yb1 128.3(7)
O1 C17 C18 105.0(9)
C17 C18 C19 103.0(9)
C20 C19 C18 101.9(10)
O1 C20 C19 106.4(10)
O2 C21 C22 105.7(10)
C23 C22 C21 103.5(11)
C24 C23 C22 108.5(14)
C23 C24 O2 111.4(12)
O3 C25 C26 108.2(10)
C25 C26 C27 102.1(10)
C28 C27 C26 101.0(10)
O3 C28 C27 104.9(10)
O4 C29 C30 106.1(10)
C31 C30 C29 101.4(10)
C30 C31 C32 104.0(10)
O4 C32 C31 106.4(9)

loop_
_geom_bond_atom_site_label_1
_geom_bond_atom_site_label_2
_geom_bond_distance
Yb1 O2 2.433(8)
Yb1 O3 2.438(7)
Yb1 O1 2.465(7)
Yb1 O4 2.485(8)
Yb1 Si1 3.106(3)
Yb1 Si4 3.171(3)
Si1 Si5 2.344(4)
Si1 Si6 2.350(4)
Si1 Si2 2.365(4)
Si2 C1 1.893(12)
Si2 C2 1.898(12)
Si2 Si3 2.358(4)
Si3 C4 1.895(12)
Si3 C3 1.897(12)
Si3 Si4 2.368(4)
Si4 Si8 2.365(4)
Si4 Si7 2.367(4)
Si5 C5 1.873(12)
Si5 C6 1.880(12)
Si5 C7 1.908(11)
Si6 C9 1.874(13)
Si6 C8 1.875(11)
Si6 C10 1.899(12)
Si7 C11 1.877(13)
Si7 C12 1.895(12)
Si7 C13 1.917(12)
Si8 C16 1.877(12)
Si8 C15 1.891(12)
Si8 C14 1.896(12)
O1 C20 1.459(13)
O1 C17 1.471(12)
O2 C24 1.425(16)
O2 C21 1.453(14)
O3 C25 1.447(13)
O3 C28 1.458(13)
O4 C29 1.433(14)
O4 C32 1.447(14)
C17 C18 1.498(16)
C18 C19 1.512(17)
C19 C20 1.488(17)
C21 C22 1.521(18)
C22 C23 1.47(2)
C23 C24 1.37(2)
C25 C26 1.508(16)
C26 C27 1.532(18)
C27 C28 1.517(16)
C29 C30 1.530(17)
C30 C31 1.493(17)
C31 C32 1.509(16)

loop_
_geom_torsion_atom_site_label_1
_geom_torsion_atom_site_label_2
_geom_torsion_atom_site_label_3
_geom_torsion_atom_site_label_4
_geom_torsion
O2 Yb1 Si1 Si5 -4.3(3)
O3 Yb1 Si1 Si5 152.3(2)
O1 Yb1 Si1 Si5 74.7(3)
O4 Yb1 Si1 Si5 17(7)
Si4 Yb1 Si1 Si5 -105.13(18)
O2 Yb1 Si1 Si6 -131.5(2)
O3 Yb1 Si1 Si6 25.1(2)
O1 Yb1 Si1 Si6 -52.5(2)
O4 Yb1 Si1 Si6 -111(7)
Si4 Yb1 Si1 Si6 127.67(15)
O2 Yb1 Si1 Si2 117.6(2)
O3 Yb1 Si1 Si2 -85.8(2)
O1 Yb1 Si1 Si2 -163.4(2)
O4 Yb1 Si1 Si2 138(7)
Si4 Yb1 Si1 Si2 16.79(13)
Si5 Si1 Si2 C1 -145.4(4)
Si6 Si1 Si2 C1 -41.5(4)
Yb1 Si1 Si2 C1 80.0(4)
Si5 Si1 Si2 C2 -25.9(5)
Si6 Si1 Si2 C2 78.0(4)
Yb1 Si1 Si2 C2 -160.5(4)
Si5 Si1 Si2 Si3 96.42(19)
Si6 Si1 Si2 Si3 -159.66(16)
Yb1 Si1 Si2 Si3 -38.25(18)
C1 Si2 Si3 C4 57.3(6)
C2 Si2 Si3 C4 -54.5(6)
Si1 Si2 Si3 C4 177.9(4)
C1 Si2 Si3 C3 168.9(5)
C2 Si2 Si3 C3 57.1(5)
Si1 Si2 Si3 C3 -70.4(4)
C1 Si2 Si3 Si4 -71.6(4)
C2 Si2 Si3 Si4 176.6(4)
Si1 Si2 Si3 Si4 49.0(2)
C4 Si3 Si4 Si8 -28.7(5)
C3 Si3 Si4 Si8 -147.3(4)
Si2 Si3 Si4 Si8 94.89(19)
C4 Si3 Si4 Si7 71.5(5)
C3 Si3 Si4 Si7 -47.0(4)
Si2 Si3 Si4 Si7 -164.85(16)
C4 Si3 Si4 Yb1 -154.5(4)
C3 Si3 Si4 Yb1 86.9(4)
Si2 Si3 Si4 Yb1 -30.91(18)
O2 Yb1 Si4 Si8 156.5(3)
O3 Yb1 Si4 Si8 -8.5(2)
O1 Yb1 Si4 Si8 72.5(10)
O4 Yb1 Si4 Si8 73.2(2)
Si1 Yb1 Si4 Si8 -108.22(15)
O2 Yb1 Si4 Si7 25.7(3)
O3 Yb1 Si4 Si7 -139.3(2)
O1 Yb1 Si4 Si7 -58.3(10)
O4 Yb1 Si4 Si7 -57.6(3)
Si1 Yb1 Si4 Si7 120.96(18)
O2 Yb1 Si4 Si3 -88.2(2)
O3 Yb1 Si4 Si3 106.8(2)
O1 Yb1 Si4 Si3 -172.2(10)
O4 Yb1 Si4 Si3 -171.5(2)
Si1 Yb1 Si4 Si3 7.06(13)
Si6 Si1 Si5 C5 -154.1(5)
Si2 Si1 Si5 C5 -48.6(5)
Yb1 Si1 Si5 C5 72.1(5)
Si6 Si1 Si5 C6 86.0(5)
Si2 Si1 Si5 C6 -168.4(4)
Yb1 Si1 Si5 C6 -47.7(5)
Si6 Si1 Si5 C7 -32.6(5)
Si2 Si1 Si5 C7 72.9(5)
Yb1 Si1 Si5 C7 -166.4(4)
Si5 Si1 Si6 C9 -171.3(5)
Si2 Si1 Si6 C9 79.7(5)
Yb1 Si1 Si6 C9 -31.9(5)
Si5 Si1 Si6 C8 70.3(4)
Si2 Si1 Si6 C8 -38.6(5)
Yb1 Si1 Si6 C8 -150.3(4)
Si5 Si1 Si6 C10 -52.3(4)
Si2 Si1 Si6 C10 -161.2(4)
Yb1 Si1 Si6 C10 87.1(4)
Si8 Si4 Si7 C11 -172.3(5)
Si3 Si4 Si7 C11 81.5(5)
Yb1 Si4 Si7 C11 -33.8(5)
Si8 Si4 Si7 C12 68.0(5)
Si3 Si4 Si7 C12 -38.2(5)
Yb1 Si4 Si7 C12 -153.5(4)
Si8 Si4 Si7 C13 -52.4(5)
Si3 Si4 Si7 C13 -158.6(4)
Yb1 Si4 Si7 C13 86.1(5)
Si7 Si4 Si8 C16 -150.9(5)
Si3 Si4 Si8 C16 -48.9(5)
Yb1 Si4 Si8 C16 65.4(5)
Si7 Si4 Si8 C15 88.8(5)
Si3 Si4 Si8 C15 -169.3(5)
Yb1 Si4 Si8 C15 -54.9(5)
Si7 Si4 Si8 C14 -29.9(5)
Si3 Si4 Si8 C14 72.0(4)
Yb1 Si4 Si8 C14 -173.6(4)
O2 Yb1 O1 C20 -73.5(9)
O3 Yb1 O1 C20 96.1(9)
O4 Yb1 O1 C20 11.9(9)
Si1 Yb1 O1 C20 -166.6(9)
Si4 Yb1 O1 C20 12.6(16)
O2 Yb1 O1 C17 103.5(8)
O3 Yb1 O1 C17 -86.8(8)
O4 Yb1 O1 C17 -171.1(8)
Si1 Yb1 O1 C17 10.4(8)
Si4 Yb1 O1 C17 -170.4(8)
O3 Yb1 O2 C24 167.5(13)
O1 Yb1 O2 C24 -170.1(14)
O4 Yb1 O2 C24 109.1(14)
Si1 Yb1 O2 C24 -71.5(13)
Si4 Yb1 O2 C24 21.4(14)
O3 Yb1 O2 C21 -41.4(13)
O1 Yb1 O2 C21 -19.0(9)
O4 Yb1 O2 C21 -99.8(9)
Si1 Yb1 O2 C21 79.6(9)
Si4 Yb1 O2 C21 172.5(9)
O2 Yb1 O3 C25 16.4(12)
O1 Yb1 O3 C25 -6.2(9)
O4 Yb1 O3 C25 75.1(9)
Si1 Yb1 O3 C25 -103.7(9)
Si4 Yb1 O3 C25 162.3(9)
O2 Yb1 O3 C28 -162.5(7)
O1 Yb1 O3 C28 174.9(7)
O4 Yb1 O3 C28 -103.8(7)
Si1 Yb1 O3 C28 77.4(7)
Si4 Yb1 O3 C28 -16.6(7)
O2 Yb1 O4 C29 -48.2(7)
O3 Yb1 O4 C29 154.9(8)
O1 Yb1 O4 C29 -127.6(8)
Si1 Yb1 O4 C29 -69(7)
Si4 Yb1 O4 C29 52.6(7)
O2 Yb1 O4 C32 164.1(9)
O3 Yb1 O4 C32 7.2(9)
O1 Yb1 O4 C32 84.7(9)
Si1 Yb1 O4 C32 143(6)
Si4 Yb1 O4 C32 -95.2(9)
C20 O1 C17 C18 -12.0(12)
Yb1 O1 C17 C18 170.4(7)
O1 C17 C18 C19 32.0(13)
C17 C18 C19 C20 -39.5(13)
C17 O1 C20 C19 -13.3(12)
Yb1 O1 C20 C19 164.1(7)
C18 C19 C20 O1 32.7(12)
C24 O2 C21 C22 -13.5(17)
Yb1 O2 C21 C22 -166.6(9)
O2 C21 C22 C23 19.2(17)
C21 C22 C23 C24 -18(2)
C22 C23 C24 O2 11(3)
C21 O2 C24 C23 2(3)
Yb1 O2 C24 C23 159.8(16)
C28 O3 C25 C26 0.4(12)
Yb1 O3 C25 C26 -178.5(8)
O3 C25 C26 C27 23.9(13)
C25 C26 C27 C28 -37.6(13)
C25 O3 C28 C27 -25.1(12)
Yb1 O3 C28 C27 154.1(7)
C26 C27 C28 O3 39.1(12)
C32 O4 C29 C30 17.5(13)
Yb1 O4 C29 C30 -136.2(8)
O4 C29 C30 C31 -33.1(12)
C29 C30 C31 C32 35.5(12)
C29 O4 C32 C31 5.3(13)
Yb1 O4 C32 C31 154.9(7)
C30 C31 C32 O4 -26.4(13)

loop_
_platon_squeeze_void_nr
_platon_squeeze_void_average_x
_platon_squeeze_void_average_y
_platon_squeeze_void_average_z
_platon_squeeze_void_volume
_platon_squeeze_void_count_electrons
_platon_squeeze_void_content
1 0.200 0.992 0.371 24 5 ' '
2 0.299 0.492 0.129 24 5 ' '
3 0.700 0.508 0.871 24 5 ' '
4 0.799 1.008 0.629 24 4 ' '
